data_4324414
loop_
_publ_author_name
'Ravi Shankar'
'Archana Jain'
'Gabriele Kociok-K\"ohn'
'Kieran C. Molloy'

_publ_section_title
;
 Diorganotin-Based Coordination Polymers Derived from
 Sulfonate/Phosphonate/Phosphonocarboxylate Ligands
;
_journal_name_full 'Inorganic Chemistry'
_journal_page_first 1339
_journal_page_last 1350
_journal_paper_doi 10.1021/ic1018423
_journal_volume 50
_journal_year 2011
_chemical_formula_moiety 'C8 H24 O8 S2 Sn2'
_chemical_formula_sum 'C8 H24 O8 S2 Sn2'
_chemical_formula_weight 549.77
_chemical_name_systematic
;
 ?
;
_space_group_IT_number 14
_symmetry_cell_setting monoclinic
_symmetry_space_group_name_Hall '-P 2yn'
_symmetry_space_group_name_H-M 'P 1 21/n 1'
_atom_sites_solution_hydrogens geom
_atom_sites_solution_primary direct
_atom_sites_solution_secondary difmap
_audit_creation_method SHELXL-97
_cell_angle_alpha 90.00
_cell_angle_beta 92.5920(10)
_cell_angle_gamma 90.00
_cell_formula_units_Z 2
_cell_length_a 8.1679(2)
_cell_length_b 7.4189(2)
_cell_length_c 14.3586(5)
_cell_measurement_reflns_used 6424
_cell_measurement_temperature 150(2)
_cell_measurement_theta_max 27.485
_cell_measurement_theta_min 2.910
_cell_volume 869.20(4)
_computing_cell_refinement 'HKL Scalepack (Otwinski & Minor, 1997)'
_computing_data_collection 'Collect (Nonius BV, 1997-2000)'
_computing_data_reduction
;
 DENZO-SCALEPACK Z. Otwinowski and W. Minor, " 
 Processing of X-ray Diffraction Data Collected in Oscillation Mode ", 
 Methods in Enzymology, Volume 276: Macromolecular Crystallography, 
 part A, p.307-326, 1997,C.W. Carter, Jr. & R. M. Sweet, Eds., Academic Press.
;
_computing_molecular_graphics 'ORTEP3 for Windows - Farrugia, L. J. J. Appl. Crystallogr. 1997, 30, 565'
_computing_publication_material
;
 'WinGX publication routines, Farrugia, 
 L. J., J. Appl. Crystallogr., 1999, 32, 837-838
;
_computing_structure_refinement
;
 SHELXL97 -Program for Crystal Structure Analysis (Release 97-2). 
 Sheldrick, G.M., Instit\"ut f\"ur Anorganische Chemie der Universit\"at, 
 Tammanstrasse 4, D-3400 G\"ottingen, Germany, 1998 
;
_computing_structure_solution
; 
 SIR97- Altomare A., Burla M.C., Camalli M., Cascarano G.L., Giacovazzo C. , 
 Guagliardi A., Moliterni A.G.G., Polidori G.,Spagna R. 
 (1999) J. Appl. Cryst. 32, 115-119
;
_diffrn_ambient_temperature 150(2)
_diffrn_measured_fraction_theta_full 0.997
_diffrn_measured_fraction_theta_max 0.997
_diffrn_measurement_device_type 'Nonius Kappa CCD'
_diffrn_measurement_method '\f and \v scans'
_diffrn_radiation_monochromator graphite
_diffrn_radiation_source 'fine-focus sealed tube'
_diffrn_radiation_type MoK\a
_diffrn_radiation_wavelength 0.71073
_diffrn_reflns_av_R_equivalents 0.0374
_diffrn_reflns_av_sigmaI/netI 0.0345
_diffrn_reflns_limit_h_max 10
_diffrn_reflns_limit_h_min -10
_diffrn_reflns_limit_k_max 9
_diffrn_reflns_limit_k_min -9
_diffrn_reflns_limit_l_max 18
_diffrn_reflns_limit_l_min -18
_diffrn_reflns_number 10299
_diffrn_reflns_theta_full 27.45
_diffrn_reflns_theta_max 27.45
_diffrn_reflns_theta_min 2.93
_diffrn_standards_decay_% 0
_diffrn_standards_number 0
_exptl_absorpt_coefficient_mu 3.141
_exptl_absorpt_correction_T_max 0.7292
_exptl_absorpt_correction_T_min 0.6371
_exptl_absorpt_correction_type multi-scan
_exptl_absorpt_process_details
;
multi-scan from symmetry-related measurements 
 Sortav (Blessing 1995)
;
_exptl_crystal_colour colourless
_exptl_crystal_density_diffrn 2.101
_exptl_crystal_description plate
_exptl_crystal_F_000 536
_exptl_crystal_size_max 0.15
_exptl_crystal_size_mid 0.15
_exptl_crystal_size_min 0.10
_refine_diff_density_max 1.119
_refine_diff_density_min -0.954
_refine_diff_density_rms 0.141
_refine_ls_extinction_method none
_refine_ls_goodness_of_fit_ref 1.077
_refine_ls_hydrogen_treatment constr
_refine_ls_matrix_type full
_refine_ls_number_parameters 95
_refine_ls_number_reflns 1984
_refine_ls_number_restraints 0
_refine_ls_restrained_S_all 1.077
_refine_ls_R_factor_all 0.0399
_refine_ls_R_factor_gt 0.0298
_refine_ls_shift/su_max 0.000
_refine_ls_shift/su_mean 0.000
_refine_ls_structure_factor_coef Fsqd
_refine_ls_weighting_details 'calc w=1/[\s^2^(Fo^2^)+(0.0190P)^2^+2.8927P] where P=(Fo^2^+2Fc^2^)/3'
_refine_ls_weighting_scheme calc
_refine_ls_wR_factor_gt 0.0653
_refine_ls_wR_factor_ref 0.0700
_reflns_number_gt 1599
_reflns_number_total 1984
_reflns_threshold_expression >2sigma(I)
_cod_data_source_file ic1018423_si_001_1.cif
_cod_data_source_block compound1
_cod_database_code 4324414

loop_
_symmetry_equiv_pos_as_xyz
'x, y, z'
'-x+1/2, y+1/2, -z+1/2'
'-x, -y, -z'
'x-1/2, -y-1/2, z-1/2'

loop_
_atom_site_label
_atom_site_type_symbol
_atom_site_fract_x
_atom_site_fract_y
_atom_site_fract_z
_atom_site_U_iso_or_equiv
_atom_site_adp_type
_atom_site_occupancy
_atom_site_symmetry_multiplicity
_atom_site_calc_flag
_atom_site_refinement_flags
Sn Sn 0.20829(3) 0.99982(3) 0.017863(17) 0.01450(10) Uani 1 1 d .
S S 0.48750(12) 0.83701(14) -0.16919(7) 0.0204(2) Uani 1 1 d .
O1 O -0.0114(3) 1.0868(4) 0.07639(18) 0.0170(5) Uani 1 1 d .
O2 O 0.4035(3) 0.8599(4) -0.0812(2) 0.0283(7) Uani 1 1 d .
O3 O 0.6637(3) 0.8785(4) -0.1536(2) 0.0260(7) Uani 1 1 d .
O4 O 0.4123(4) 0.9325(5) -0.2464(2) 0.0350(8) Uani 1 1 d .
C1 C -0.0240(5) 1.2485(5) 0.1317(3) 0.0243(9) Uani 1 1 d .
H1A H 0.0846 1.2811 0.1583 0.036 Uiso 1 1 calc R
H1B H -0.0984 1.2270 0.1822 0.036 Uiso 1 1 calc R
H1C H -0.0666 1.3471 0.0922 0.036 Uiso 1 1 calc R
C2 C 0.2373(6) 0.7505(6) 0.0874(3) 0.0271(9) Uani 1 1 d .
H2A H 0.2623 0.6565 0.0422 0.041 Uiso 1 1 calc R
H2B H 0.1358 0.7198 0.1176 0.041 Uiso 1 1 calc R
H2C H 0.3274 0.7593 0.1346 0.041 Uiso 1 1 calc R
C3 C 0.2677(5) 1.2369(6) -0.0526(3) 0.0245(9) Uani 1 1 d .
H3A H 0.3849 1.2624 -0.0421 0.037 Uiso 1 1 calc R
H3B H 0.2037 1.3375 -0.0291 0.037 Uiso 1 1 calc R
H3C H 0.2425 1.2218 -0.1195 0.037 Uiso 1 1 calc R
C4 C 0.4773(5) 0.6043(5) -0.1959(3) 0.0276(9) Uani 1 1 d .
H4A H 0.3623 0.5678 -0.2047 0.041 Uiso 1 1 calc R
H4B H 0.5292 0.5352 -0.1444 0.041 Uiso 1 1 calc R
H4C H 0.5346 0.5811 -0.2532 0.041 Uiso 1 1 calc R

loop_
_atom_site_aniso_label
_atom_site_aniso_U_11
_atom_site_aniso_U_22
_atom_site_aniso_U_33
_atom_site_aniso_U_23
_atom_site_aniso_U_13
_atom_site_aniso_U_12
Sn 0.01110(14) 0.01580(15) 0.01651(15) 0.00076(10) -0.00025(10) 0.00105(10)
S 0.0189(4) 0.0224(5) 0.0196(5) -0.0008(4) -0.0028(4) -0.0004(4)
O1 0.0140(12) 0.0166(13) 0.0203(14) -0.0065(11) -0.0005(10) 0.0025(10)
O2 0.0228(15) 0.0358(18) 0.0263(16) -0.0079(13) 0.0008(12) 0.0068(13)
O3 0.0173(14) 0.0362(18) 0.0242(15) -0.0036(13) -0.0025(11) -0.0047(12)
O4 0.0377(18) 0.0305(17) 0.0356(19) 0.0104(15) -0.0123(15) 0.0011(15)
C1 0.022(2) 0.0186(19) 0.032(2) -0.0097(18) -0.0022(17) 0.0039(16)
C2 0.035(2) 0.019(2) 0.028(2) 0.0068(17) 0.0000(18) 0.0075(17)
C3 0.025(2) 0.021(2) 0.028(2) 0.0077(17) -0.0034(17) -0.0023(16)
C4 0.033(2) 0.017(2) 0.033(2) -0.0033(17) 0.0027(19) -0.0016(17)

loop_
_atom_type_symbol
_atom_type_description
_atom_type_scat_dispersion_real
_atom_type_scat_dispersion_imag
_atom_type_scat_source
C C 0.0033 0.0016 'International Tables Vol C Tables 4.2.6.8 and 6.1.1.4'
H H 0.0000 0.0000 'International Tables Vol C Tables 4.2.6.8 and 6.1.1.4'
O O 0.0106 0.0060 'International Tables Vol C Tables 4.2.6.8 and 6.1.1.4'
S S 0.1246 0.1234 'International Tables Vol C Tables 4.2.6.8 and 6.1.1.4'
Sn Sn -0.6537 1.4246 'International Tables Vol C Tables 4.2.6.8 and 6.1.1.4'

loop_
_geom_angle_atom_site_label_1
_geom_angle_atom_site_label_2
_geom_angle_atom_site_label_3
_geom_angle
_geom_angle_site_symmetry_1
_geom_angle_site_symmetry_3
C3 Sn C2 160.04(17) . .
C3 Sn O1 98.90(14) . .
C2 Sn O1 99.13(15) . .
C3 Sn O1 97.46(13) . 3_575
C2 Sn O1 95.77(14) . 3_575
O1 Sn O1 73.62(11) . 3_575
C3 Sn O3 88.51(14) . 3_675
C2 Sn O3 84.72(15) . 3_675
O1 Sn O3 84.66(10) . 3_675
O1 Sn O3 158.09(10) 3_575 3_675
C3 Sn O2 84.45(15) . .
C2 Sn O2 80.73(15) . .
O1 Sn O2 163.30(10) . .
O1 Sn O2 89.75(9) 3_575 .
O3 Sn O2 111.87(10) 3_675 .
O4 S O2 114.01(19) . .
O4 S O3 113.24(19) . .
O2 S O3 109.53(17) . .
O4 S C4 107.5(2) . .
O2 S C4 106.2(2) . .
O3 S C4 105.8(2) . .
C1 O1 Sn 123.6(2) . .
C1 O1 Sn 121.6(2) . 3_575
Sn O1 Sn 106.38(11) . 3_575
S O2 Sn 153.91(19) . .
S O3 Sn 126.76(17) . 3_675
O1 C1 H1A 109.5 . .
O1 C1 H1B 109.5 . .
H1A C1 H1B 109.5 . .
O1 C1 H1C 109.5 . .
H1A C1 H1C 109.5 . .
H1B C1 H1C 109.5 . .
Sn C2 H2A 109.5 . .
Sn C2 H2B 109.5 . .
H2A C2 H2B 109.5 . .
Sn C2 H2C 109.5 . .
H2A C2 H2C 109.5 . .
H2B C2 H2C 109.5 . .
Sn C3 H3A 109.5 . .
Sn C3 H3B 109.5 . .
H3A C3 H3B 109.5 . .
Sn C3 H3C 109.5 . .
H3A C3 H3C 109.5 . .
H3B C3 H3C 109.5 . .
S C4 H4A 109.5 . .
S C4 H4B 109.5 . .
H4A C4 H4B 109.5 . .
S C4 H4C 109.5 . .
H4A C4 H4C 109.5 . .
H4B C4 H4C 109.5 . .

loop_
_geom_bond_atom_site_label_1
_geom_bond_atom_site_label_2
_geom_bond_distance
_geom_bond_site_symmetry_2
Sn C3 2.097(4) .
Sn C2 2.110(4) .
Sn O1 2.116(3) .
Sn O1 2.153(2) 3_575
Sn O3 2.350(3) 3_675
Sn O2 2.419(3) .
S O4 1.431(3) .
S O2 1.474(3) .
S O3 1.479(3) .
S C4 1.769(4) .
O1 C1 1.445(4) .
O1 Sn 2.153(2) 3_575
O3 Sn 2.350(3) 3_675
C1 H1A 0.9800 .
C1 H1B 0.9800 .
C1 H1C 0.9800 .
C2 H2A 0.9800 .
C2 H2B 0.9800 .
C2 H2C 0.9800 .
C3 H3A 0.9800 .
C3 H3B 0.9800 .
C3 H3C 0.9800 .
C4 H4A 0.9800 .
C4 H4B 0.9800 .
C4 H4C 0.9800 .
